data_7205275
loop_
_publ_author_name
'Zhao, Li-Min'
'Zhang, Zhen-Jie'
'Zhang, Shi-Yuan'
'Cui, Ping'
'Shi, Wei'
'Zhao, Bin'
'Cheng, Peng'
'Liao, Dai-Zheng'
'Yan, Shi-Ping'

_publ_section_title
;
 Metal--organic frameworks based on transition-metal carboxylate
 clusters as secondary building units: synthesis, structures and
 properties
;
_journal_issue 3
_journal_name_full CrystEngComm
_journal_page_first 907
_journal_paper_doi 10.1039/c0ce00315h
_journal_volume 13
_journal_year 2011
_chemical_formula_sum 'C10 H11 Cu3 O13 S'
_chemical_formula_weight 561.87
_chemical_name_systematic
;
?
;
_space_group_IT_number 2
_symmetry_cell_setting triclinic
_symmetry_space_group_name_Hall '-P 1'
_symmetry_space_group_name_H-M 'P -1'
_atom_sites_solution_hydrogens geom
_atom_sites_solution_primary direct
_atom_sites_solution_secondary difmap
_audit_creation_method SHELXL-97
_cell_angle_alpha 72.928(5)
_cell_angle_beta 79.968(5)
_cell_angle_gamma 69.699(7)
_cell_formula_units_Z 2
_cell_length_a 8.7544(7)
_cell_length_b 10.1037(7)
_cell_length_c 10.4206(6)
_cell_measurement_temperature 293(2)
_cell_measurement_theta_max 26.41
_cell_measurement_theta_min 2.62
_cell_volume 823.68(11)
_computing_structure_refinement 'SHELXL-97 (Sheldrick, 1997)'
_computing_structure_solution 'SHELXS-97 (Sheldrick, 1990)'
_diffrn_ambient_temperature 293(2)
_diffrn_measured_fraction_theta_full 0.999
_diffrn_measured_fraction_theta_max 0.999
_diffrn_radiation_monochromator graphite
_diffrn_radiation_source 'fine-focus sealed tube'
_diffrn_radiation_type MoK\a
_diffrn_radiation_wavelength 0.71073
_diffrn_reflns_av_R_equivalents 0.0235
_diffrn_reflns_av_sigmaI/netI 0.0254
_diffrn_reflns_limit_h_max 10
_diffrn_reflns_limit_h_min -10
_diffrn_reflns_limit_k_max 12
_diffrn_reflns_limit_k_min -12
_diffrn_reflns_limit_l_max 12
_diffrn_reflns_limit_l_min -12
_diffrn_reflns_number 9136
_diffrn_reflns_theta_full 25.00
_diffrn_reflns_theta_max 25.00
_diffrn_reflns_theta_min 2.62
_exptl_absorpt_coefficient_mu 4.035
_exptl_absorpt_correction_T_max 0.4992
_exptl_absorpt_correction_T_min 0.4320
_exptl_absorpt_correction_type multi-scan
_exptl_crystal_density_diffrn 2.265
_exptl_crystal_density_method 'not measured'
_exptl_crystal_F_000 556
_exptl_crystal_size_max 0.25
_exptl_crystal_size_mid 0.20
_exptl_crystal_size_min 0.20
_refine_diff_density_max 0.611
_refine_diff_density_min -0.637
_refine_diff_density_rms 0.085
_refine_ls_extinction_method none
_refine_ls_goodness_of_fit_ref 1.112
_refine_ls_hydrogen_treatment constr
_refine_ls_matrix_type full
_refine_ls_number_parameters 245
_refine_ls_number_reflns 2906
_refine_ls_number_restraints 0
_refine_ls_restrained_S_all 1.112
_refine_ls_R_factor_all 0.0265
_refine_ls_R_factor_gt 0.0227
_refine_ls_shift/su_max 0.002
_refine_ls_shift/su_mean 0.000
_refine_ls_structure_factor_coef Fsqd
_refine_ls_weighting_details 'calc w=1/[\s^2^(Fo^2^)+(0.0352P)^2^+0.2314P] where P=(Fo^2^+2Fc^2^)/3'
_refine_ls_weighting_scheme calc
_refine_ls_wR_factor_gt 0.0624
_refine_ls_wR_factor_ref 0.0632
_reflns_number_gt 2558
_reflns_number_total 2906
_reflns_threshold_expression >2sigma(I)
_cod_data_source_file C0CE00315H.TXT
_cod_data_source_block p090726f
_cod_depositor_comments
;
The following automatic conversions were performed:
'_symmetry_cell_setting' value 'Triclinic' changed to 'triclinic'
according to '/home/saulius/struct/CIF-dictionaries/cif_core.dic'
dictionary named 'cif_core.dic' version 2.4.1 from 2010-06-29.

Automatic conversion script
Id: cif_fix_enum 1555 2011-01-17 13:19:09Z saulius 
;
_cod_original_cell_volume 823.68(10)
_cod_original_sg_symbol_H-M P-1
_cod_database_code 7205275

loop_
_symmetry_equiv_pos_as_xyz
'x, y, z'
'-x, -y, -z'

loop_
_atom_site_label
_atom_site_type_symbol
_atom_site_fract_x
_atom_site_fract_y
_atom_site_fract_z
_atom_site_U_iso_or_equiv
_atom_site_adp_type
_atom_site_occupancy
_atom_site_symmetry_multiplicity
_atom_site_calc_flag
_atom_site_refinement_flags
_atom_site_disorder_assembly
_atom_site_disorder_group
Cu1 Cu 0.78333(4) 0.21491(3) 0.11589(3) 0.01001(11) Uani 1 1 d . . .
Cu2 Cu 0.09367(4) 0.95618(4) 0.12374(3) 0.00974(11) Uani 1 1 d . . .
Cu3 Cu 0.87209(4) -0.02181(3) 0.41685(3) 0.00972(11) Uani 1 1 d . . .
C1 C 0.4651(4) 0.3562(3) 0.4410(3) 0.0108(6) Uani 1 1 d . . .
C2 C 0.4310(4) 0.3038(3) 0.5780(3) 0.0117(6) Uani 1 1 d . . .
H2 H 0.4999 0.2163 0.6251 0.014 Uiso 1 1 calc R . .
C3 C 0.2947(4) 0.3818(3) 0.6442(3) 0.0100(6) Uani 1 1 d . . .
C4 C 0.1912(4) 0.5136(3) 0.5767(3) 0.0111(6) Uani 1 1 d . . .
H4 H 0.0982 0.5645 0.6217 0.013 Uiso 1 1 calc R . .
C5 C 0.2294(4) 0.5685(3) 0.4403(3) 0.0100(6) Uani 1 1 d . . .
C6 C 0.3649(4) 0.4895(3) 0.3714(3) 0.0103(6) Uani 1 1 d . . .
H6 H 0.3881 0.5255 0.2798 0.012 Uiso 1 1 calc R . .
C7 C 0.6096(4) 0.2645(3) 0.3694(3) 0.0114(6) Uani 1 1 d . . .
C8 C 0.1262(4) 0.7170(3) 0.3687(3) 0.0100(6) Uani 1 1 d . . .
C9 C 0.1920(4) 1.0888(3) 0.2939(3) 0.0153(7) Uani 1 1 d . . .
C10 C 0.3107(5) 1.1574(5) 0.3154(4) 0.0384(10) Uani 1 1 d . . .
H10A H 0.3256 1.1321 0.4097 0.058 Uiso 1 1 calc R . .
H10B H 0.2681 1.2615 0.2835 0.058 Uiso 1 1 calc R . .
H10C H 0.4138 1.1223 0.2667 0.058 Uiso 1 1 calc R . .
O1 O 0.6999(3) 0.1541(2) 0.4432(2) 0.0238(6) Uani 1 1 d . . .
O2 O 0.6273(3) 0.3078(2) 0.2436(2) 0.0172(5) Uani 1 1 d . . .
O3 O 0.1847(3) 0.7738(2) 0.2553(2) 0.0159(5) Uani 1 1 d . . .
O4 O -0.0069(2) 0.7725(2) 0.4306(2) 0.0142(5) Uani 1 1 d . . .
O8 O 0.1983(3) 1.0696(2) 0.1792(2) 0.0192(5) Uani 1 1 d . . .
O9 O 0.0935(2) 1.0544(2) 0.39127(19) 0.0127(4) Uani 1 1 d . . .
O10 O 0.8387(2) 0.01905(19) 0.23198(19) 0.0100(4) Uani 1 1 d . . .
H10 H 0.7864 -0.0286 0.2155 0.012 Uiso 1 1 d R . .
O11 O 0.6295(3) 0.1417(2) 0.0093(2) 0.0199(5) Uani 1 1 d . . .
H11 H 0.5583 0.2132 -0.0285 0.024 Uiso 1 1 d R . .
O12 O 0.9697(2) 0.13456(19) -0.00500(19) 0.0103(4) Uani 1 1 d . . .
H12 H 1.0094 0.1932 -0.0648 0.012 Uiso 1 1 d R . .
O13 O 0.7627(3) 0.4131(2) 0.0019(2) 0.0245(6) Uani 1 1 d . . .
H13A H 0.7218 0.4896 -0.0586 0.029 Uiso 1 1 d R . .
H13B H 0.8567 0.4128 0.0130 0.029 Uiso 1 1 d R . .
O7A O 0.3111(3) 0.1529(2) 0.8407(2) 0.0177(5) Uani 1 1 d . . .
O5C O 0.3580(3) 0.3553(2) 0.8863(2) 0.0166(5) Uani 1 1 d . . .
O6C O 0.0844(3) 0.3721(2) 0.8530(2) 0.0221(5) Uani 1 1 d . . .
S1 S 0.25796(9) 0.31042(7) 0.81989(7) 0.01173(17) Uani 1 1 d . . .

loop_
_atom_site_aniso_label
_atom_site_aniso_U_11
_atom_site_aniso_U_22
_atom_site_aniso_U_33
_atom_site_aniso_U_23
_atom_site_aniso_U_13
_atom_site_aniso_U_12
Cu1 0.0123(2) 0.00693(18) 0.00727(19) -0.00209(14) 0.00188(15) 0.00029(14)
Cu2 0.0120(2) 0.00865(19) 0.00633(19) -0.00162(14) -0.00176(14) -0.00022(14)
Cu3 0.0102(2) 0.00896(19) 0.00665(19) -0.00232(14) -0.00123(14) 0.00168(14)
C1 0.0117(16) 0.0089(14) 0.0111(15) -0.0027(12) -0.0003(12) -0.0026(12)
C2 0.0111(16) 0.0079(14) 0.0132(16) -0.0014(12) -0.0029(12) 0.0006(12)
C3 0.0142(16) 0.0073(14) 0.0087(15) -0.0011(11) -0.0005(12) -0.0044(12)
C4 0.0077(15) 0.0129(15) 0.0125(15) -0.0044(12) 0.0003(12) -0.0023(12)
C5 0.0090(15) 0.0086(14) 0.0105(15) -0.0012(12) -0.0009(12) -0.0012(11)
C6 0.0109(15) 0.0111(14) 0.0082(15) -0.0025(11) -0.0010(12) -0.0026(12)
C7 0.0093(15) 0.0120(15) 0.0122(16) -0.0053(12) -0.0028(12) 0.0001(12)
C8 0.0116(16) 0.0083(14) 0.0087(15) -0.0018(12) -0.0029(12) -0.0010(12)
C9 0.0187(17) 0.0155(16) 0.0118(16) -0.0029(12) -0.0025(14) -0.0053(13)
C10 0.049(3) 0.064(3) 0.025(2) -0.0194(19) 0.0109(19) -0.045(2)
O1 0.0242(13) 0.0221(12) 0.0109(11) -0.0069(9) -0.0050(10) 0.0139(10)
O2 0.0213(12) 0.0110(10) 0.0108(11) -0.0027(8) 0.0048(9) 0.0022(9)
O3 0.0165(12) 0.0128(11) 0.0088(11) 0.0024(9) 0.0003(9) 0.0021(9)
O4 0.0152(12) 0.0082(10) 0.0125(11) -0.0025(8) 0.0018(9) 0.0031(8)
O8 0.0253(13) 0.0269(12) 0.0110(11) -0.0073(9) 0.0016(10) -0.0146(10)
O9 0.0130(11) 0.0161(11) 0.0085(11) -0.0033(8) 0.0000(9) -0.0042(9)
O10 0.0125(11) 0.0096(10) 0.0079(10) -0.0031(8) -0.0005(8) -0.0028(8)
O11 0.0191(12) 0.0193(12) 0.0182(12) 0.0020(9) -0.0100(10) -0.0039(9)
O12 0.0124(11) 0.0096(10) 0.0063(10) -0.0010(8) 0.0033(8) -0.0032(8)
O13 0.0320(14) 0.0109(11) 0.0199(12) 0.0021(9) 0.0026(11) -0.0010(10)
O7A 0.0275(13) 0.0111(11) 0.0138(11) 0.0011(9) -0.0027(10) -0.0084(9)
O5C 0.0218(13) 0.0152(11) 0.0138(11) -0.0049(9) -0.0028(9) -0.0053(9)
O6C 0.0148(12) 0.0274(12) 0.0154(12) -0.0003(10) 0.0057(10) -0.0036(10)
S1 0.0134(4) 0.0113(4) 0.0083(4) -0.0004(3) 0.0010(3) -0.0038(3)

loop_
_atom_type_symbol
_atom_type_description
_atom_type_scat_dispersion_real
_atom_type_scat_dispersion_imag
_atom_type_scat_source
C C 0.0033 0.0016 'International Tables Vol C Tables 4.2.6.8 and 6.1.1.4'
H H 0.0000 0.0000 'International Tables Vol C Tables 4.2.6.8 and 6.1.1.4'
O O 0.0106 0.0060 'International Tables Vol C Tables 4.2.6.8 and 6.1.1.4'
S S 0.1246 0.1234 'International Tables Vol C Tables 4.2.6.8 and 6.1.1.4'
Cu Cu 0.3201 1.2651 'International Tables Vol C Tables 4.2.6.8 and 6.1.1.4'

loop_
_geom_angle_atom_site_label_1
_geom_angle_atom_site_label_2
_geom_angle_atom_site_label_3
_geom_angle
_geom_angle_site_symmetry_1
_geom_angle_site_symmetry_3
_geom_angle_publ_flag
O2 Cu1 O10 96.60(8) . . ?
O2 Cu1 O12 169.57(9) . . ?
O10 Cu1 O12 85.51(8) . . ?
O2 Cu1 O13 86.49(8) . . ?
O10 Cu1 O13 170.71(9) . . ?
O12 Cu1 O13 89.91(8) . . ?
O2 Cu1 O11 103.86(9) . . ?
O10 Cu1 O11 86.49(8) . . ?
O12 Cu1 O11 86.44(8) . . ?
O13 Cu1 O11 101.31(9) . . ?
O2 Cu1 Cu2 137.39(6) . 1_645 ?
O10 Cu1 Cu2 48.66(6) . 1_645 ?
O12 Cu1 Cu2 40.04(5) . 1_645 ?
O13 Cu1 Cu2 124.31(7) . 1_645 ?
O11 Cu1 Cu2 98.23(6) . 1_645 ?
O8 Cu2 O3 96.24(9) . . ?
O8 Cu2 O12 159.22(8) . 2_665 ?
O3 Cu2 O12 95.22(8) . 2_665 ?
O8 Cu2 O12 90.45(9) . 1_465 ?
O3 Cu2 O12 171.35(9) . 1_465 ?
O12 Cu2 O12 80.11(8) 2_665 1_465 ?
O8 Cu2 O10 101.77(8) . 1_465 ?
O3 Cu2 O10 96.88(8) . 1_465 ?
O12 Cu2 O10 93.98(7) 2_665 1_465 ?
O12 Cu2 O10 76.33(7) 1_465 1_465 ?
O8 Cu2 Cu1 86.70(7) . 1_465 ?
O3 Cu2 Cu1 135.20(6) . 1_465 ?
O12 Cu2 Cu1 97.25(5) 2_665 1_465 ?
O12 Cu2 Cu1 39.54(5) 1_465 1_465 ?
O10 Cu2 Cu1 39.52(5) 1_465 1_465 ?
O8 Cu2 Cu2 127.96(7) . 2_575 ?
O3 Cu2 Cu2 134.90(7) . 2_575 ?
O12 Cu2 Cu2 40.11(5) 2_665 2_575 ?
O12 Cu2 Cu2 40.00(6) 1_465 2_575 ?
O10 Cu2 Cu2 83.72(5) 1_465 2_575 ?
Cu1 Cu2 Cu2 65.037(14) 1_465 2_575 ?
O10 Cu3 O1 93.58(8) . . ?
O10 Cu3 O4 93.89(8) . 1_645 ?
O1 Cu3 O4 160.86(10) . 1_645 ?
O10 Cu3 O9 177.17(8) . 2_666 ?
O1 Cu3 O9 84.46(8) . 2_666 ?
O4 Cu3 O9 88.60(8) 1_645 2_666 ?
O10 Cu3 O9 98.52(8) . 1_645 ?
O1 Cu3 O9 99.75(9) . 1_645 ?
O4 Cu3 O9 96.54(8) 1_645 1_645 ?
O9 Cu3 O9 79.84(8) 2_666 1_645 ?
C2 C1 C6 120.1(3) . . ?
C2 C1 C7 118.8(2) . . ?
C6 C1 C7 121.1(3) . . ?
C3 C2 C1 119.9(3) . . ?
C3 C2 H2 120.1 . . ?
C1 C2 H2 120.1 . . ?
C2 C3 C4 121.2(3) . . ?
C2 C3 S1 117.9(2) . . ?
C4 C3 S1 120.9(2) . . ?
C3 C4 C5 118.7(3) . . ?
C3 C4 H4 120.6 . . ?
C5 C4 H4 120.6 . . ?
C6 C5 C4 120.7(3) . . ?
C6 C5 C8 120.1(3) . . ?
C4 C5 C8 119.2(3) . . ?
C1 C6 C5 119.4(3) . . ?
C1 C6 H6 120.3 . . ?
C5 C6 H6 120.3 . . ?
O1 C7 O2 127.1(3) . . ?
O1 C7 C1 115.7(3) . . ?
O2 C7 C1 117.1(2) . . ?
O3 C8 O4 127.2(3) . . ?
O3 C8 C5 116.3(2) . . ?
O4 C8 C5 116.4(2) . . ?
O8 C9 O9 124.1(3) . . ?
O8 C9 C10 117.4(3) . . ?
O9 C9 C10 118.5(3) . . ?
C9 C10 H10A 109.5 . . ?
C9 C10 H10B 109.5 . . ?
H10A C10 H10B 109.5 . . ?
C9 C10 H10C 109.5 . . ?
H10A C10 H10C 109.5 . . ?
H10B C10 H10C 109.5 . . ?
C7 O1 Cu3 135.9(2) . . ?
C7 O2 Cu1 129.65(19) . . ?
C8 O3 Cu2 131.05(19) . . ?
C8 O4 Cu3 128.82(19) . 1_465 ?
C9 O8 Cu2 128.6(2) . . ?
C9 O9 Cu3 123.8(2) . 2_666 ?
C9 O9 Cu3 135.3(2) . 1_465 ?
Cu3 O9 Cu3 100.16(8) 2_666 1_465 ?
Cu3 O10 Cu1 122.51(10) . . ?
Cu3 O10 Cu2 105.69(9) . 1_645 ?
Cu1 O10 Cu2 91.82(8) . 1_645 ?
Cu3 O10 H10 114.6 . . ?
Cu1 O10 H10 110.8 . . ?
Cu2 O10 H10 107.7 1_645 . ?
Cu1 O11 H11 109.4 . . ?
Cu1 O12 Cu2 111.62(10) . 2_665 ?
Cu1 O12 Cu2 100.41(8) . 1_645 ?
Cu2 O12 Cu2 99.89(8) 2_665 1_645 ?
Cu1 O12 H12 118.3 . . ?
Cu2 O12 H12 98.6 2_665 . ?
Cu2 O12 H12 126.4 1_645 . ?
Cu1 O13 H13A 155.0 . . ?
Cu1 O13 H13B 96.0 . . ?
H13A O13 H13B 107.7 . . ?
O6C S1 O7A 113.33(14) . . ?
O6C S1 O5C 112.76(13) . . ?
O7A S1 O5C 111.61(13) . . ?
O6C S1 C3 106.67(13) . . ?
O7A S1 C3 105.51(13) . . ?
O5C S1 C3 106.30(13) . . ?

loop_
_geom_bond_atom_site_label_1
_geom_bond_atom_site_label_2
_geom_bond_distance
_geom_bond_site_symmetry_2
_geom_bond_publ_flag
Cu1 O2 1.931(2) . ?
Cu1 O10 1.9358(18) . ?
Cu1 O12 1.9682(19) . ?
Cu1 O13 1.970(2) . ?
Cu1 O11 2.300(2) . ?
Cu1 Cu2 3.0406(6) 1_645 ?
Cu2 O8 1.946(2) . ?
Cu2 O3 1.9465(19) . ?
Cu2 O12 1.984(2) 2_665 ?
Cu2 O12 1.9890(19) 1_465 ?
Cu2 O10 2.284(2) 1_465 ?
Cu2 Cu1 3.0406(6) 1_465 ?
Cu2 Cu2 3.0413(7) 2_575 ?
Cu3 O10 1.9006(19) . ?
Cu3 O1 1.947(2) . ?
Cu3 O4 1.9520(19) 1_645 ?
Cu3 O9 1.988(2) 2_666 ?
Cu3 O9 2.270(2) 1_645 ?
C1 C2 1.388(4) . ?
C1 C6 1.392(4) . ?
C1 C7 1.510(4) . ?
C2 C3 1.378(4) . ?
C2 H2 0.9300 . ?
C3 C4 1.387(4) . ?
C3 S1 1.776(3) . ?
C4 C5 1.393(4) . ?
C4 H4 0.9300 . ?
C5 C6 1.393(4) . ?
C5 C8 1.504(4) . ?
C6 H6 0.9300 . ?
C7 O1 1.248(3) . ?
C7 O2 1.254(4) . ?
C8 O3 1.259(3) . ?
C8 O4 1.259(3) . ?
C9 O8 1.255(4) . ?
C9 O9 1.262(4) . ?
C9 C10 1.511(5) . ?
C10 H10A 0.9600 . ?
C10 H10B 0.9600 . ?
C10 H10C 0.9600 . ?
O4 Cu3 1.9520(19) 1_465 ?
O9 Cu3 1.988(2) 2_666 ?
O9 Cu3 2.270(2) 1_465 ?
O10 Cu2 2.284(2) 1_645 ?
O10 H10 0.8365 . ?
O11 H11 0.8200 . ?
O12 Cu2 1.984(2) 2_665 ?
O12 Cu2 1.9890(19) 1_645 ?
O12 H12 0.8430 . ?
O13 H13A 0.8500 . ?
O13 H13B 0.8500 . ?
O7A S1 1.454(2) . ?
O5C S1 1.457(2) . ?
O6C S1 1.450(2) . ?
